data_4075769
loop_
_publ_author_name
'Tanaka, Shukichi'
'Dubs, Christian'
'Inagaki, Akiko'
'Akita, Munetaka'

_publ_section_title
;
 Polynuclear Rhodium Complexes with Dinucleating PNNP Ligand:&#x00A0;
 Dynamic and Diverse M&#x00B7;&#x00B7;&#x00B7;M Interactions in
 [(\m-X)Rh2(PNNP)(CO)2]n+and [(\m4-X)Rh4(PNNP)2(CO)4]n+[X = H, O,
 C&#x22EE;C&#x2212;R, R&#x2212;C&#x22EE;C&#x2212;R, C&#x22EE;C, CHCH2,
 SMe2;n= 0, 1:&#x00A0; PNNP = 3,5-bis(diphenylphosphinomethyl)pyrazolato]
;
_journal_issue 1
_journal_name_full Organometallics
_journal_page_first 163
_journal_paper_doi 10.1021/om049427v
_journal_volume 24
_journal_year 2005
_chemical_formula_moiety 'C36 H35 N2 O3 P2 Rh2 Si '
_chemical_formula_sum 'C36 H35 N2 O3 P2 Rh2 Si'
_chemical_formula_weight 839.53
_space_group_IT_number 2
_symmetry_cell_setting triclinic
_symmetry_Int_Tables_number 2
_symmetry_space_group_name_Hall '-P 1'
_symmetry_space_group_name_H-M 'P -1'
_cell_angle_alpha 98.98(2)
_cell_angle_beta 89.908(7)
_cell_angle_gamma 65.347(4)
_cell_formula_units_Z 4
_cell_length_a 17.660(4)
_cell_length_b 19.519(4)
_cell_length_c 11.385(2)
_cell_measurement_reflns_used 13215
_cell_measurement_temperature 213.2
_cell_measurement_theta_max 27.5
_cell_measurement_theta_min 1.3
_cell_volume 3513.3(13)
_computing_cell_refinement PROCESS-AUTO
_computing_data_collection PROCESS-AUTO
_computing_data_reduction 'teXsan Ver. 1.11'
_computing_publication_material 'teXsan Ver. 1.11'
_computing_structure_refinement SHELXL97
_computing_structure_solution SHELXS86
_diffrn_detector_area_resol_mean 10.00
_diffrn_measurement_device_type 'Rigaku RAXIS-IV Imaging Plate'
_diffrn_measurement_method \w
_diffrn_radiation_type 'Mo K\a'
_diffrn_radiation_wavelength 0.7107
_diffrn_reflns_av_R_equivalents 0.000
_diffrn_reflns_limit_h_max 22
_diffrn_reflns_limit_h_min 0
_diffrn_reflns_limit_k_max 25
_diffrn_reflns_limit_k_min -22
_diffrn_reflns_limit_l_max 14
_diffrn_reflns_limit_l_min -14
_diffrn_reflns_number 21956
_diffrn_reflns_theta_max 27.48
_exptl_absorpt_coefficient_mu 1.100
_exptl_absorpt_correction_T_max 0.896
_exptl_absorpt_correction_T_min 0.621
_exptl_absorpt_correction_type multi-scan
_exptl_absorpt_process_details '(Higashi, 1995)'
_exptl_crystal_colour unknown
_exptl_crystal_density_diffrn 1.587
_exptl_crystal_density_method 'not measured'
_exptl_crystal_description unknown
_exptl_crystal_size_max 0.100
_exptl_crystal_size_mid 0.100
_exptl_crystal_size_min 0.100
_refine_diff_density_max 5.06
_refine_diff_density_min -2.30
_refine_ls_extinction_coef 0.0000
_refine_ls_extinction_expression Fc^*^=kFc[1+0.001xFc^2^\l^3^/sin(2\q)]^-1/4^
_refine_ls_extinction_method SHELXL
_refine_ls_goodness_of_fit_ref 1.540
_refine_ls_hydrogen_treatment noref
_refine_ls_number_parameters 825
_refine_ls_number_reflns 8728
_refine_ls_R_factor_gt 0.1033
_refine_ls_shift/su_max -0.0710
_refine_ls_structure_factor_coef Fsqd
_refine_ls_weighting_details 'w = 1/[\s^2^(Fo^2^) + (0.1000P)^2^+0.0000P] where P=(Fo^2^+2Fc^2^)/3'
_refine_ls_weighting_scheme calc
_refine_ls_wR_factor_ref 0.2692
_reflns_number_gt 8728
_reflns_number_total 13506
_reflns_threshold_expression >2.0sigma(I)
_cod_data_source_file om049427vsi20040726_024341.cif
_cod_data_source_block compound_2b
_cod_original_cell_volume 3513(1)
_cod_original_sg_symbol_H-M 'P -1         '
_cod_original_formula_sum 'C36 H35 N2 O3 P2 Rh2 Si '
_cod_database_code 4075769

loop_
_symmetry_equiv_pos_as_xyz
x,y,z
-x,-y,-z

loop_
_atom_site_label
_atom_site_type_symbol
_atom_site_fract_x
_atom_site_fract_y
_atom_site_fract_z
_atom_site_U_iso_or_equiv
_atom_site_adp_type
_atom_site_occupancy
_atom_site_calc_flag
Rh(1A) Rh 0.84295(3) 0.40326(3) 0.33376(4) 0.0284(1) Uani 1.00 d
Rh(1B) Rh 0.34358(3) 0.40342(3) 0.11743(4) 0.0283(1) Uani 1.00 d
Rh(2A) Rh 0.79789(3) 0.22769(3) 0.27258(5) 0.0348(1) Uani 1.00 d
Rh(2B) Rh 0.29670(3) 0.22912(3) 0.08582(5) 0.0333(1) Uani 1.00 d
P(1A) P 0.77363(9) 0.52788(8) 0.3059(1) 0.0284(4) Uani 1.00 d
P(1B) P 0.27507(9) 0.52790(9) 0.2106(1) 0.0291(4) Uani 1.00 d
P(2A) P 0.6953(1) 0.20752(9) 0.1811(2) 0.0369(5) Uani 1.00 d
P(2B) P 0.1931(1) 0.21040(9) 0.1659(2) 0.0350(4) Uani 1.00 d
Si(1A) Si 0.9525(1) 0.1725(1) 0.5082(2) 0.0446(5) Uani 1.00 d
Si(1B) Si 0.4484(1) 0.1743(1) -0.1824(2) 0.0420(5) Uani 1.00 d
O(1) O 0.7977(3) 0.2285(3) -0.1970(5) 0.059(2) Uani 1.00 d
O(01A) O 0.9809(2) 0.4138(3) 0.4745(4) 0.046(1) Uani 1.00 d
O(01B) O 0.4812(3) 0.4130(3) -0.0193(4) 0.051(1) Uani 1.00 d
O(2) O 0.6994(4) 0.7757(3) 0.3871(5) 0.069(2) Uani 1.00 d
O(02A) O 0.8878(4) 0.0616(3) 0.2749(6) 0.083(2) Uani 1.00 d
O(02B) O 0.3879(4) 0.0625(3) 0.0003(6) 0.082(2) Uani 1.00 d
N(1A) N 0.7462(3) 0.3966(3) 0.2469(4) 0.029(1) Uani 1.00 d
N(1B) N 0.2453(3) 0.3981(3) 0.2013(4) 0.029(1) Uani 1.00 d
N(2A) N 0.7236(3) 0.3366(3) 0.2435(4) 0.030(1) Uani 1.00 d
N(2B) N 0.2218(3) 0.3393(3) 0.1731(4) 0.031(1) Uani 1.00 d
C(1A) C 0.8778(4) 0.2937(3) 0.3581(6) 0.036(2) Uani 1.00 d
C(01A) C 0.9275(4) 0.4112(3) 0.4187(5) 0.033(2) Uani 1.00 d
C(1B) C 0.3775(3) 0.2945(4) 0.0345(6) 0.036(2) Uani 1.00 d
C(01B) C 0.4269(4) 0.4102(3) 0.0347(5) 0.034(2) Uani 1.00 d
C(2A) C 0.9005(4) 0.2329(4) 0.3951(6) 0.040(2) Uani 1.00 d
C(02A) C 0.8535(4) 0.1261(4) 0.2754(7) 0.051(2) Uani 1.00 d
C(2B) C 0.3991(4) 0.2347(4) -0.0353(6) 0.037(2) Uani 1.00 d
C(02B) C 0.3551(4) 0.1264(4) 0.0299(7) 0.049(2) Uani 1.00 d
C(3A) C 0.9830(5) 0.2346(5) 0.6218(7) 0.067(3) Uani 1.00 d
C(3B) C 0.4784(6) 0.2357(5) -0.2669(8) 0.075(3) Uani 1.00 d
C(4A) C 1.0485(5) 0.0855(4) 0.4416(7) 0.059(3) Uani 1.00 d
C(4B) C 0.5457(4) 0.0889(4) -0.1575(8) 0.064(3) Uani 1.00 d
C(5A) C 0.8758(6) 0.1451(5) 0.5765(8) 0.086(3) Uani 1.00 d
C(5B) C 0.3736(5) 0.1456(5) -0.2647(7) 0.064(3) Uani 1.00 d
C(11A) C 0.6861(3) 0.4531(3) 0.2008(5) 0.032(2) Uani 1.00 d
C(11B) C 0.1876(3) 0.4545(3) 0.2766(5) 0.031(2) Uani 1.00 d
C(12A) C 0.6215(4) 0.4307(3) 0.1675(5) 0.031(2) Uani 1.00 d
C(12B) C 0.1217(4) 0.4329(3) 0.2997(6) 0.034(2) Uani 1.00 d
C(13A) C 0.6484(4) 0.3588(4) 0.1962(6) 0.036(2) Uani 1.00 d
C(13B) C 0.1482(3) 0.3615(3) 0.2339(6) 0.035(2) Uani 1.00 d
C(14A) C 0.6985(4) 0.5220(3) 0.1942(5) 0.031(2) Uani 1.00 d
C(14B) C 0.1987(4) 0.5239(3) 0.3208(5) 0.033(2) Uani 1.00 d
C(15A) C 0.6101(4) 0.3022(4) 0.1869(7) 0.047(2) Uani 1.00 d
C(15B) C 0.1070(4) 0.3057(3) 0.2086(6) 0.039(2) Uani 1.00 d
C(21A) C 0.8246(4) 0.5812(3) 0.2518(5) 0.032(2) Uani 1.00 d
C(21B) C 0.3243(3) 0.5839(3) 0.2915(5) 0.029(2) Uani 1.00 d
C(22A) C 0.8993(4) 0.5757(4) 0.2944(7) 0.059(2) Uani 1.00 d
C(22B) C 0.3994(4) 0.5769(4) 0.2467(7) 0.057(2) Uani 1.00 d
C(23A) C 0.9400(5) 0.6167(5) 0.2596(9) 0.084(3) Uani 1.00 d
C(23B) C 0.4396(4) 0.6197(5) 0.3007(8) 0.070(3) Uani 1.00 d
C(24A) C 0.9083(4) 0.6641(4) 0.1810(8) 0.055(2) Uani 1.00 d
C(24B) C 0.4076(4) 0.6651(4) 0.4088(7) 0.052(2) Uani 1.00 d
C(25A) C 0.8303(5) 0.6729(4) 0.1316(7) 0.057(2) Uani 1.00 d
C(25B) C 0.3340(5) 0.6736(4) 0.4545(6) 0.057(2) Uani 1.00 d
C(26A) C 0.7912(4) 0.6296(4) 0.1733(7) 0.049(2) Uani 1.00 d
C(26B) C 0.2933(5) 0.6301(5) 0.3955(8) 0.067(3) Uani 1.00 d
C(31A) C 0.6986(4) 0.5929(3) 0.4289(6) 0.037(2) Uani 1.00 d
C(31B) C 0.1990(4) 0.5917(3) 0.1181(5) 0.03408(2) Uiso 1.00 d
C(32A) C 0.7029(5) 0.6614(4) 0.4820(7) 0.051(2) Uani 1.00 d
C(32B) C 0.2038(4) 0.6609(4) 0.1026(7) 0.052(2) Uani 1.00 d
C(33A) C 0.6489(5) 0.7097(4) 0.5791(7) 0.054(2) Uani 1.00 d
C(33B) C 0.1500(5) 0.7059(4) 0.0334(8) 0.061(3) Uani 1.00 d
C(34A) C 0.5958(5) 0.6854(5) 0.6278(6) 0.056(3) Uani 1.00 d
C(34B) C 0.0952(5) 0.6823(4) -0.0283(7) 0.054(2) Uani 1.00 d
C(35A) C 0.5931(4) 0.6159(4) 0.5785(6) 0.045(2) Uani 1.00 d
C(35B) C 0.0944(4) 0.6120(5) -0.0191(6) 0.051(2) Uani 1.00 d
C(36A) C 0.6473(4) 0.5729(4) 0.4796(7) 0.050(2) Uani 1.00 d
C(36B) C 0.1496(4) 0.5675(4) 0.0568(6) 0.04187(2) Uiso 1.00 d
C(41A) C 0.6467(4) 0.1552(4) 0.2431(7) 0.047(2) Uani 1.00 d
C(41B) C 0.2146(4) 0.1704(3) 0.3005(6) 0.039(2) Uani 1.00 d
C(42A) C 0.6624(5) 0.1395(4) 0.3575(6) 0.061(2) Uani 1.00 d
C(42B) C 0.2623(4) 0.0903(4) 0.2950(7) 0.049(2) Uani 1.00 d
C(43A) C 0.6170(6) 0.1031(5) 0.4113(9) 0.078(3) Uani 1.00 d
C(43B) C 0.2813(5) 0.0594(5) 0.3958(7) 0.057(3) Uani 1.00 d
C(44A) C 0.5590(5) 0.0829(5) 0.3464(9) 0.071(3) Uani 1.00 d
C(44B) C 0.2548(4) 0.1016(5) 0.5087(6) 0.055(2) Uani 1.00 d
C(45A) C 0.5444(6) 0.1017(6) 0.230(1) 0.093(3) Uani 1.00 d
C(45B) C 0.2081(5) 0.1799(5) 0.5153(7) 0.058(2) Uani 1.00 d
C(46A) C 0.5887(5) 0.1334(5) 0.1782(8) 0.069(3) Uani 1.00 d
C(46B) C 0.1845(5) 0.2151(5) 0.4161(7) 0.057(2) Uani 1.00 d
C(51A) C 0.7152(4) 0.1702(4) 0.0214(6) 0.037(2) Uani 1.00 d
C(51B) C 0.1424(4) 0.1578(4) 0.0784(6) 0.043(2) Uani 1.00 d
C(52A) C 0.6884(5) 0.2125(4) -0.0645(6) 0.054(2) Uani 1.00 d
C(52B) C 0.0753(5) 0.1504(4) 0.1281(8) 0.061(3) Uani 1.00 d
C(53A) C 0.7111(5) 0.1779(4) -0.1863(7) 0.059(2) Uani 1.00 d
C(53B) C 0.0290(5) 0.1176(5) 0.0557(8) 0.070(3) Uani 1.00 d
C(54A) C 0.7581(5) 0.1047(5) -0.2220(8) 0.066(3) Uani 1.00 d
C(54B) C 0.0488(5) 0.0936(5) -0.0575(8) 0.070(3) Uani 1.00 d
C(55A) C 0.7915(6) 0.0581(5) -0.1323(8) 0.068(3) Uani 1.00 d
C(55B) C 0.1160(6) 0.1023(5) -0.1161(8) 0.071(3) Uani 1.00 d
C(56A) C 0.7691(6) 0.0898(5) -0.0147(8) 0.067(3) Uani 1.00 d
C(56B) C 0.1627(5) 0.1340(4) -0.0462(7) 0.055(2) Uani 1.00 d
H(1) H 1.0171 0.2045 0.6769 0.0674 Uiso 1.00 calc
H(2) H 0.9337 0.2751 0.6642 0.0674 Uiso 1.00 calc
H(3) H 1.0139 0.2561 0.5826 0.0674 Uiso 1.00 calc
H(4) H 1.0793 0.0612 0.5042 0.0592 Uiso 1.00 calc
H(5) H 1.0828 0.1004 0.3955 0.0592 Uiso 1.00 calc
H(6) H 1.0324 0.0503 0.3910 0.0592 Uiso 1.00 calc
H(7) H 0.8251 0.1900 0.6025 0.0860 Uiso 1.00 calc
H(8) H 0.8986 0.1210 0.6436 0.0860 Uiso 1.00 calc
H(9) H 0.8641 0.1100 0.5186 0.0860 Uiso 1.00 calc
H(10) H 0.5707 0.4589 0.1319 0.0366 Uiso 1.00 calc
H(11) H 0.6456 0.5666 0.2117 0.0383 Uiso 1.00 calc
H(12) H 0.7191 0.5206 0.1155 0.0383 Uiso 1.00 calc
H(13) H 0.5809 0.3038 0.1148 0.0584 Uiso 1.00 calc
H(14) H 0.5711 0.3141 0.2527 0.0584 Uiso 1.00 calc
H(15) H 0.9228 0.5426 0.3526 0.0705 Uiso 1.00 calc
H(16) H 0.9915 0.6125 0.2956 0.1043 Uiso 1.00 calc
H(17) H 0.9384 0.6922 0.1560 0.0671 Uiso 1.00 calc
H(18) H 0.8047 0.7070 0.0761 0.0665 Uiso 1.00 calc
H(19) H 0.7385 0.6342 0.1429 0.0564 Uiso 1.00 calc
H(20) H 0.7459 0.6740 0.4502 0.0598 Uiso 1.00 calc
H(21) H 0.6496 0.7582 0.6116 0.0679 Uiso 1.00 calc
H(22) H 0.5577 0.7171 0.6971 0.0663 Uiso 1.00 calc
H(23) H 0.5547 0.5993 0.6140 0.0559 Uiso 1.00 calc
H(24) H 0.6485 0.5235 0.4462 0.0608 Uiso 1.00 calc
H(25) H 0.7025 0.1540 0.4004 0.0707 Uiso 1.00 calc
H(26) H 0.6284 0.0916 0.4929 0.0954 Uiso 1.00 calc
H(27) H 0.5287 0.0576 0.3815 0.0860 Uiso 1.00 calc
H(28) H 0.5033 0.0902 0.1825 0.1117 Uiso 1.00 calc
H(29) H 0.5811 0.1433 0.0959 0.0855 Uiso 1.00 calc
H(30) H 0.6551 0.2666 -0.0433 0.0626 Uiso 1.00 calc
H(31) H 0.6910 0.2104 -0.2461 0.0740 Uiso 1.00 calc
H(32) H 0.7685 0.0826 -0.3043 0.0790 Uiso 1.00 calc
H(33) H 0.8292 0.0034 -0.1558 0.0806 Uiso 1.00 calc
H(34) H 0.7878 0.0575 0.0459 0.0832 Uiso 1.00 calc
H(35) H 0.5108 0.2566 -0.2188 0.0747 Uiso 1.00 calc
H(36) H 0.4289 0.2765 -0.2859 0.0747 Uiso 1.00 calc
H(37) H 0.5109 0.2052 -0.3392 0.0747 Uiso 1.00 calc
H(38) H 0.5302 0.0550 -0.1210 0.0640 Uiso 1.00 calc
H(39) H 0.5798 0.1059 -0.1063 0.0640 Uiso 1.00 calc
H(40) H 0.5765 0.0623 -0.2326 0.0640 Uiso 1.00 calc
H(41) H 0.3176 0.1803 -0.2343 0.0635 Uiso 1.00 calc
H(42) H 0.3835 0.0947 -0.2548 0.0635 Uiso 1.00 calc
H(43) H 0.3805 0.1469 -0.3478 0.0635 Uiso 1.00 calc
H(44) H 0.0715 0.4615 0.3490 0.0411 Uiso 1.00 calc
H(45) H 0.2204 0.5212 0.3971 0.0395 Uiso 1.00 calc
H(46) H 0.1471 0.5676 0.3260 0.0395 Uiso 1.00 calc
H(47) H 0.0710 0.3182 0.1463 0.0474 Uiso 1.00 calc
H(48) H 0.0759 0.3076 0.2788 0.0474 Uiso 1.00 calc
H(49) H 0.4255 0.5405 0.1764 0.0685 Uiso 1.00 calc
H(50) H 0.4883 0.6178 0.2625 0.0852 Uiso 1.00 calc
H(51) H 0.4372 0.6913 0.4506 0.0608 Uiso 1.00 calc
H(52) H 0.3100 0.7071 0.5276 0.0690 Uiso 1.00 calc
H(53) H 0.2420 0.6353 0.4302 0.0800 Uiso 1.00 calc
H(54) H 0.2437 0.6758 0.1409 0.0637 Uiso 1.00 calc
H(55) H 0.1503 0.7534 0.0260 0.0739 Uiso 1.00 calc
H(56) H 0.0574 0.7137 -0.0766 0.0654 Uiso 1.00 calc
H(57) H 0.0637 0.5895 -0.0650 0.0605 Uiso 1.00 calc
H(58) H 0.1418 0.5356 0.1069 0.1197 Uiso 1.00 calc
H(59) H 0.2811 0.0579 0.2191 0.0602 Uiso 1.00 calc
H(60) H 0.3148 0.0058 0.3880 0.0684 Uiso 1.00 calc
H(61) H 0.2676 0.0786 0.5787 0.0645 Uiso 1.00 calc
H(62) H 0.1907 0.2112 0.5922 0.0704 Uiso 1.00 calc
H(63) H 0.1493 0.2685 0.4250 0.0663 Uiso 1.00 calc
H(64) H 0.0600 0.1676 0.2109 0.0752 Uiso 1.00 calc
H(65) H -0.0170 0.1132 0.0911 0.0831 Uiso 1.00 calc
H(66) H 0.0187 0.0694 -0.1024 0.0849 Uiso 1.00 calc
H(67) H 0.1280 0.0867 -0.1995 0.0846 Uiso 1.00 calc
H(68) H 0.2079 0.1397 -0.0822 0.0675 Uiso 1.00 calc

loop_
_atom_site_aniso_label
_atom_site_aniso_U_11
_atom_site_aniso_U_22
_atom_site_aniso_U_33
_atom_site_aniso_U_12
_atom_site_aniso_U_13
_atom_site_aniso_U_23
Rh(1A) 0.0171(2) 0.0362(2) 0.0344(2) -0.0122(2) -0.0064(2) 0.0099(2)
Rh(1B) 0.0165(2) 0.0344(2) 0.0338(2) -0.0109(2) -0.0005(2) 0.0054(2)
Rh(2A) 0.0248(2) 0.0355(2) 0.0432(3) -0.0124(2) -0.0053(2) 0.0051(2)
Rh(2B) 0.0221(2) 0.0331(2) 0.0430(3) -0.0096(2) -0.0014(2) 0.0076(2)
P(1A) 0.0157(6) 0.0360(7) 0.0351(8) -0.0107(5) -0.0084(5) 0.0113(6)
P(1B) 0.0180(6) 0.0369(7) 0.0339(8) -0.0130(5) -0.0015(6) 0.0058(6)
P(2A) 0.0291(7) 0.0398(7) 0.0447(9) -0.0177(6) -0.0078(7) 0.0066(7)
P(2B) 0.0242(7) 0.0373(7) 0.0450(9) -0.0139(6) -0.0019(6) 0.0078(7)
Si(1A) 0.0385(9) 0.0471(9) 0.053(1) -0.0190(7) -0.0106(8) 0.0207(8)
Si(1B) 0.0339(9) 0.0453(9) 0.044(1) -0.0153(7) 0.0026(8) 0.0024(8)
O(1) 0.034(3) 0.046(3) 0.075(3) 0.003(2) -0.005(2) 0.008(3)
O(01A) 0.025(2) 0.076(3) 0.043(2) -0.026(2) -0.016(2) 0.013(2)
O(01B) 0.031(2) 0.079(3) 0.052(3) -0.033(2) 0.006(2) 0.007(2)
O(2) 0.063(4) 0.034(3) 0.074(4) 0.009(3) 0.010(3) -0.007(3)
O(02A) 0.078(4) 0.037(3) 0.120(5) -0.015(3) -0.031(4) -0.005(3)
O(02B) 0.061(4) 0.035(3) 0.130(5) -0.001(3) 0.019(4) 0.015(3)
N(1A) 0.021(2) 0.032(2) 0.042(3) -0.019(2) -0.002(2) 0.001(2)
N(1B) 0.025(2) 0.043(2) 0.028(2) -0.019(2) -0.010(2) 0.018(2)
N(2A) 0.029(2) 0.037(2) 0.030(2) -0.018(2) -0.005(2) 0.012(2)
N(2B) 0.022(2) 0.032(2) 0.038(3) -0.010(2) 0.004(2) 0.004(2)
C(1A) 0.027(3) 0.037(3) 0.048(4) -0.018(2) -0.007(3) 0.008(3)
C(01A) 0.034(3) 0.035(3) 0.029(3) -0.014(2) 0.007(2) 0.003(2)
C(1B) 0.010(2) 0.040(3) 0.052(4) -0.002(2) 0.001(2) 0.010(3)
C(01B) 0.034(3) 0.033(3) 0.035(3) -0.012(2) -0.015(2) 0.011(2)
C(2A) 0.027(3) 0.045(3) 0.046(4) -0.011(2) -0.007(3) 0.014(3)
C(02A) 0.036(3) 0.057(4) 0.057(4) -0.018(3) -0.016(3) 0.005(3)
C(2B) 0.023(2) 0.042(3) 0.052(4) -0.018(2) 0.001(3) 0.009(3)
C(02B) 0.037(3) 0.044(3) 0.056(4) -0.008(3) 0.015(3) 0.010(3)
C(3A) 0.075(5) 0.068(4) 0.063(5) -0.027(4) -0.025(4) 0.030(4)
C(3B) 0.065(5) 0.069(5) 0.080(6) -0.017(4) 0.026(4) 0.014(4)
C(4A) 0.051(4) 0.058(4) 0.068(5) -0.017(3) -0.001(4) 0.026(4)
C(4B) 0.023(3) 0.034(4) 0.110(6) -0.001(3) 0.031(4) -0.022(4)
C(5A) 0.100(6) 0.104(5) 0.076(5) -0.051(4) 0.010(4) 0.053(4)
C(5B) 0.055(4) 0.080(5) 0.056(5) -0.030(4) -0.015(4) 0.011(4)
C(11A) 0.015(2) 0.040(3) 0.037(3) -0.008(2) -0.008(2) 0.006(3)
C(11B) 0.020(2) 0.045(3) 0.027(3) -0.010(2) -0.003(2) 0.015(2)
C(12A) 0.029(3) 0.024(2) 0.036(3) -0.005(2) -0.004(2) 0.008(2)
C(12B) 0.021(2) 0.026(2) 0.055(4) -0.010(2) 0.004(3) 0.002(3)
C(13A) 0.018(2) 0.041(3) 0.050(4) -0.015(2) 0.001(2) 0.002(3)
C(13B) 0.019(2) 0.046(3) 0.048(4) -0.017(2) -0.007(2) 0.016(3)
C(14A) 0.028(3) 0.037(3) 0.029(3) -0.011(2) -0.011(2) 0.018(2)
C(14B) 0.025(3) 0.031(3) 0.038(3) -0.011(2) -0.001(2) -0.003(3)
C(15A) 0.015(2) 0.038(3) 0.091(5) -0.015(2) -0.002(3) 0.008(3)
C(15B) 0.030(3) 0.042(3) 0.053(4) -0.020(2) -0.007(3) 0.016(3)
C(21A) 0.020(2) 0.041(3) 0.033(3) -0.009(2) -0.011(2) 0.010(3)
C(21B) 0.014(2) 0.038(3) 0.035(3) -0.012(2) 0.000(2) 0.004(2)
C(22A) 0.042(3) 0.067(3) 0.092(5) -0.032(3) -0.027(3) 0.058(3)
C(22B) 0.036(3) 0.066(4) 0.063(4) -0.030(3) 0.023(3) -0.027(3)
C(23A) 0.045(3) 0.123(4) 0.130(6) -0.055(3) -0.048(4) 0.091(4)
C(23B) 0.042(3) 0.083(4) 0.088(6) -0.046(3) 0.028(4) -0.037(4)
C(24A) 0.035(3) 0.064(3) 0.082(5) -0.033(3) -0.004(3) 0.025(3)
C(24B) 0.031(3) 0.069(4) 0.060(4) -0.029(3) -0.007(3) -0.001(4)
C(25A) 0.067(4) 0.069(4) 0.054(4) -0.038(3) -0.027(3) 0.032(3)
C(25B) 0.069(4) 0.075(4) 0.037(4) -0.045(3) 0.006(3) -0.003(3)
C(26A) 0.038(3) 0.065(4) 0.056(4) -0.028(3) -0.017(3) 0.028(3)
C(26B) 0.057(4) 0.084(4) 0.071(5) -0.053(3) 0.012(4) -0.020(4)
C(31A) 0.053(4) 0.007(2) 0.045(4) -0.006(2) 0.006(3) 0.000(2)
C(32A) 0.038(3) 0.063(4) 0.051(4) -0.020(3) -0.004(3) 0.014(3)
C(32B) 0.036(3) 0.066(4) 0.053(4) -0.017(3) -0.005(3) 0.020(3)
C(33A) 0.051(4) 0.046(4) 0.057(4) -0.021(3) 0.009(3) -0.016(3)
C(33B) 0.045(4) 0.057(4) 0.087(5) -0.021(3) -0.024(4) 0.034(4)
C(34A) 0.033(4) 0.073(5) 0.040(4) -0.001(4) -0.004(3) 0.009(4)
C(34B) 0.035(4) 0.061(4) 0.051(4) -0.002(3) -0.005(3) 0.021(4)
C(35A) 0.041(3) 0.062(3) 0.044(4) -0.028(3) -0.005(3) 0.019(3)
C(35B) 0.030(3) 0.084(5) 0.037(4) -0.021(3) -0.004(3) 0.018(3)
C(36A) 0.019(3) 0.035(3) 0.077(5) -0.005(3) -0.003(3) -0.024(3)
C(41A) 0.033(3) 0.051(3) 0.064(4) -0.027(2) 0.002(3) 0.005(3)
C(41B) 0.042(3) 0.034(3) 0.049(4) -0.020(2) -0.003(3) 0.014(3)
C(42A) 0.090(4) 0.083(4) 0.041(4) -0.059(3) -0.033(3) 0.035(3)
C(42B) 0.027(3) 0.044(4) 0.060(4) 0.000(3) -0.002(3) 0.008(3)
C(43A) 0.086(6) 0.077(5) 0.083(6) -0.040(4) -0.002(5) 0.027(4)
C(43B) 0.040(4) 0.065(4) 0.060(5) -0.012(3) -0.009(3) 0.021(4)
C(44A) 0.062(4) 0.066(4) 0.104(7) -0.040(3) 0.003(4) 0.025(4)
C(44B) 0.040(3) 0.087(4) 0.051(4) -0.033(3) -0.024(3) 0.036(3)
C(45A) 0.095(5) 0.111(5) 0.108(8) -0.080(4) -0.011(5) 0.016(5)
C(45B) 0.069(4) 0.080(4) 0.039(4) -0.043(3) -0.015(3) 0.016(3)
C(46A) 0.053(3) 0.097(4) 0.086(6) -0.061(3) -0.018(4) 0.012(4)
C(46B) 0.048(4) 0.069(4) 0.053(4) -0.028(3) -0.006(3) 0.000(4)
C(51A) 0.018(2) 0.048(3) 0.049(4) -0.014(2) -0.008(2) 0.017(3)
C(51B) 0.028(3) 0.046(3) 0.059(4) -0.015(2) -0.007(3) 0.020(3)
C(52A) 0.071(4) 0.069(4) 0.040(4) -0.045(3) -0.011(3) 0.013(3)
C(52B) 0.048(3) 0.054(3) 0.097(6) -0.035(3) -0.015(4) 0.017(4)
C(53A) 0.061(4) 0.072(4) 0.067(5) -0.043(3) -0.010(3) 0.035(3)
C(53B) 0.067(4) 0.073(5) 0.079(6) -0.041(4) -0.018(4) 0.006(4)
C(54A) 0.064(4) 0.081(5) 0.059(5) -0.044(3) 0.015(4) -0.006(4)
C(54B) 0.063(4) 0.054(4) 0.090(6) -0.027(3) -0.033(4) -0.003(4)
C(55A) 0.068(5) 0.057(4) 0.070(5) -0.016(4) -0.006(4) 0.014(4)
C(55B) 0.074(5) 0.067(5) 0.072(6) -0.033(4) -0.013(5) 0.004(4)
C(56A) 0.075(5) 0.057(4) 0.060(5) -0.026(4) -0.005(4) -0.009(4)
C(56B) 0.043(4) 0.058(4) 0.065(5) -0.021(3) -0.007(3) 0.015(4)

loop_
_atom_type_symbol
_atom_type_description
_atom_type_scat_dispersion_real
_atom_type_scat_dispersion_imag
_atom_type_scat_source
C C 0.003 0.002
;International Tables for Crystallography
(1992, Vol. C, Tables 4.2.6.8 and 6.1.1.4)
;
H H 0.000 0.000
;International Tables for Crystallography
(1992, Vol. C, Table 6.1.1.4)
;
O O 0.011 0.006
;International Tables for Crystallography
(1992, Vol. C, Tables 4.2.6.8 and 6.1.1.4)
;
N N 0.006 0.003
;International Tables for Crystallography
(1992, Vol. C, Tables 4.2.6.8 and 6.1.1.4)
;
P P 0.102 0.094
;International Tables for Crystallography
(1992, Vol. C, Tables 4.2.6.8 and 6.1.1.4)
;
Si Si 0.082 0.070
;International Tables for Crystallography
(1992, Vol. C, Tables 4.2.6.8 and 6.1.1.4)
;
Rh Rh -1.118 0.919
;International Tables for Crystallography
(1992, Vol. C, Tables 4.2.6.8 and 6.1.1.4)
;

loop_
_geom_angle_atom_site_label_1
_geom_angle_atom_site_label_2
_geom_angle_atom_site_label_3
_geom_angle
_geom_angle_publ_flag
P(1A) Rh(1A) N(1A) 80.1(1) yes
P(1A) Rh(1A) C(1A) 167.0(2) yes
P(1A) Rh(1A) C(01A) 99.4(2) yes
N(1A) Rh(1A) C(1A) 88.4(2) yes
N(1A) Rh(1A) C(01A) 177.4(2) yes
C(1A) Rh(1A) C(01A) 91.8(3) yes
P(1B) Rh(1B) N(1B) 80.0(1) yes
P(1B) Rh(1B) C(1B) 166.9(2) yes
P(1B) Rh(1B) C(01B) 99.6(2) yes
N(1B) Rh(1B) C(1B) 88.6(2) yes
N(1B) Rh(1B) C(01B) 176.2(2) yes
C(1B) Rh(1B) C(01B) 91.2(3) yes
P(2A) Rh(2A) N(2A) 79.7(2) yes
P(2A) Rh(2A) C(1A) 159.8(1) yes
P(2A) Rh(2A) C(2A) 167.7(2) yes
P(2A) Rh(2A) C(02A) 90.2(3) yes
N(2A) Rh(2A) C(1A) 80.0(2) yes
N(2A) Rh(2A) C(2A) 108.8(2) yes
N(2A) Rh(2A) C(02A) 169.2(3) yes
C(1A) Rh(2A) C(2A) 30.2(2) yes
C(1A) Rh(2A) C(02A) 109.9(3) yes
C(2A) Rh(2A) C(02A) 81.8(3) yes
P(2B) Rh(2B) N(2B) 79.5(2) yes
P(2B) Rh(2B) C(1B) 159.6(1) yes
P(2B) Rh(2B) C(2B) 167.6(2) yes
P(2B) Rh(2B) C(02B) 91.6(3) yes
N(2B) Rh(2B) C(1B) 80.1(2) yes
N(2B) Rh(2B) C(2B) 108.3(2) yes
N(2B) Rh(2B) C(02B) 169.8(3) yes
C(1B) Rh(2B) C(2B) 29.8(2) yes
C(1B) Rh(2B) C(02B) 108.8(3) yes
C(2B) Rh(2B) C(02B) 81.4(3) yes
Rh(1A) P(1A) C(14A) 102.7(2) yes
Rh(1A) P(1A) C(21A) 123.6(2) yes
Rh(1A) P(1A) C(31A) 115.3(2) yes
C(14A) P(1A) C(21A) 106.5(3) yes
C(14A) P(1A) C(31A) 98.9(3) yes
C(21A) P(1A) C(31A) 106.4(3) yes
Rh(1B) P(1B) C(14B) 103.2(2) yes
Rh(1B) P(1B) C(21B) 125.1(2) yes
Rh(1B) P(1B) C(31B) 114.0(2) yes
C(14B) P(1B) C(21B) 106.2(3) yes
C(14B) P(1B) C(31B) 98.6(3) yes
C(21B) P(1B) C(31B) 106.1(3) yes
Rh(2A) P(2A) C(15A) 105.4(3) yes
Rh(2A) P(2A) C(41A) 120.0(3) yes
Rh(2A) P(2A) C(51A) 116.4(2) yes
C(15A) P(2A) C(41A) 103.5(3) yes
C(15A) P(2A) C(51A) 102.7(3) yes
C(41A) P(2A) C(51A) 106.6(4) yes
Rh(2B) P(2B) C(15B) 105.9(3) yes
Rh(2B) P(2B) C(41B) 115.5(3) yes
Rh(2B) P(2B) C(51B) 121.5(2) yes
C(15B) P(2B) C(41B) 105.5(3) yes
C(15B) P(2B) C(51B) 102.3(3) yes
C(41B) P(2B) C(51B) 104.4(4) yes
C(2A) Si(1A) C(3A) 105.5(4) yes
C(2A) Si(1A) C(4A) 111.9(3) yes
C(2A) Si(1A) C(5A) 108.5(4) yes
C(3A) Si(1A) C(4A) 109.3(4) yes
C(3A) Si(1A) C(5A) 110.6(4) yes
C(4A) Si(1A) C(5A) 110.9(4) yes
C(2B) Si(1B) C(3B) 106.0(4) yes
C(2B) Si(1B) C(4B) 109.0(3) yes
C(2B) Si(1B) C(5B) 110.6(3) yes
C(3B) Si(1B) C(4B) 109.3(4) yes
C(3B) Si(1B) C(5B) 109.6(4) yes
C(4B) Si(1B) C(5B) 112.1(4) yes
Rh(1A) N(1A) N(2A) 123.8(3) yes
Rh(1A) N(1A) C(11A) 126.7(5) yes
N(2A) N(1A) C(11A) 108.8(5) yes
Rh(1B) N(1B) N(2B) 123.9(3) yes
Rh(1B) N(1B) C(11B) 125.6(5) yes
N(2B) N(1B) C(11B) 109.7(5) yes
Rh(2A) N(2A) N(1A) 127.1(3) yes
Rh(2A) N(2A) C(13A) 125.7(5) yes
N(1A) N(2A) C(13A) 106.3(5) yes
Rh(2B) N(2B) N(1B) 126.4(4) yes
Rh(2B) N(2B) C(13B) 125.9(5) yes
N(1B) N(2B) C(13B) 106.2(4) yes
Rh(1A) C(1A) Rh(2A) 117.9(3) yes
Rh(1A) C(1A) C(2A) 167.6(6) yes
Rh(2A) C(1A) C(2A) 71.3(5) yes
Rh(1A) C(01A) O(01A) 177.2(6) yes
Rh(1B) C(1B) Rh(2B) 117.8(3) yes
Rh(1B) C(1B) C(2B) 167.1(7) yes
Rh(2B) C(1B) C(2B) 71.5(5) yes
Rh(1B) C(01B) O(01B) 178.6(5) yes
Rh(2A) C(2A) Si(1A) 129.4(4) yes
Rh(2A) C(2A) C(1A) 78.5(5) yes
Si(1A) C(2A) C(1A) 149.7(6) yes
Rh(2A) C(02A) O(02A) 178.4(7) yes
Rh(2B) C(2B) Si(1B) 128.1(4) yes
Rh(2B) C(2B) C(1B) 78.7(5) yes
Si(1B) C(2B) C(1B) 150.6(7) yes
Rh(2B) C(02B) O(02B) 175.7(8) yes
N(1A) C(11A) C(12A) 109.2(6) yes
N(1A) C(11A) C(14A) 117.6(6) yes
C(12A) C(11A) C(14A) 133.1(5) yes
N(1B) C(11B) C(12B) 108.5(6) yes
N(1B) C(11B) C(14B) 120.1(6) yes
C(12B) C(11B) C(14B) 131.4(5) yes
C(11A) C(12A) C(13A) 103.9(5) yes
C(11B) C(12B) C(13B) 103.3(5) yes
N(2A) C(13A) C(12A) 111.9(7) yes
N(2A) C(13A) C(15A) 115.5(6) yes
C(12A) C(13A) C(15A) 132.6(6) yes
N(2B) C(13B) C(12B) 112.2(6) yes
N(2B) C(13B) C(15B) 115.0(5) yes
C(12B) C(13B) C(15B) 132.5(5) yes
P(1A) C(14A) C(11A) 107.9(4) yes
P(1B) C(14B) C(11B) 106.3(4) yes
P(2A) C(15A) C(13A) 107.3(4) yes
P(2B) C(15B) C(13B) 105.8(4) yes
P(1A) C(21A) C(22A) 119.5(5) yes
P(1A) C(21A) C(26A) 123.1(6) yes
C(22A) C(21A) C(26A) 117.4(8) yes
P(1B) C(21B) C(22B) 118.9(5) yes
P(1B) C(21B) C(26B) 124.0(6) yes
C(22B) C(21B) C(26B) 117.0(7) yes
C(21A) C(22A) C(23A) 122.3(7) yes
C(21B) C(22B) C(23B) 122.5(6) yes
C(22A) C(23A) C(24A) 121.0(8) yes
C(22B) C(23B) C(24B) 119.1(8) yes
C(23A) C(24A) C(25A) 120.2(9) yes
C(23B) C(24B) C(25B) 119.4(8) yes
C(24A) C(25A) C(26A) 115.6(7) yes
C(24B) C(25B) C(26B) 119.8(7) yes
C(21A) C(26A) C(25A) 123.5(7) yes
C(21B) C(26B) C(25B) 121.7(8) yes
P(1A) C(31A) C(32A) 120.9(6) yes
P(1A) C(31A) C(36A) 120.9(5) yes
C(32A) C(31A) C(36A) 117.6(6) yes
P(1B) C(31B) C(32B) 119.2(5) yes
P(1B) C(31B) C(36B) 119.1(5) yes
C(32B) C(31B) C(36B) 121.1(6) yes
C(31A) C(32A) C(33A) 121.7(8) yes
C(31B) C(32B) C(33B) 119.0(8) yes
C(32A) C(33A) C(34A) 117.5(8) yes
C(32B) C(33B) C(34B) 120.2(9) yes
C(33A) C(34A) C(35A) 121.2(6) yes
C(33B) C(34B) C(35B) 120.6(7) yes
C(34A) C(35A) C(36A) 117.1(8) yes
C(34B) C(35B) C(36B) 117.7(8) yes
C(31A) C(36A) C(35A) 124.7(7) yes
C(31B) C(36B) C(35B) 121.0(8) yes
P(2A) C(41A) C(42A) 119.5(7) yes
P(2A) C(41A) C(46A) 120.6(6) yes
C(42A) C(41A) C(46A) 119.8(9) yes
P(2B) C(41B) C(42B) 120.3(5) yes
P(2B) C(41B) C(46B) 123.0(5) yes
C(42B) C(41B) C(46B) 116.7(7) yes
C(41A) C(42A) C(43A) 119.2(8) yes
C(41B) C(42B) C(43B) 121.1(6) yes
C(42A) C(43A) C(44A) 120.2(9) yes
C(42B) C(43B) C(44B) 123.4(7) yes
C(43A) C(44A) C(45A) 118(1) yes
C(43B) C(44B) C(45B) 116.0(7) yes
C(44A) C(45A) C(46A) 121(1) yes
C(44B) C(45B) C(46B) 123.7(7) yes
C(41A) C(46A) C(45A) 120.9(9) yes
C(41B) C(46B) C(45B) 118.9(6) yes
P(2A) C(51A) C(52A) 124.9(5) yes
P(2A) C(51A) C(56A) 117.3(5) yes
C(52A) C(51A) C(56A) 117.6(6) yes
P(2B) C(51B) C(52B) 120.5(6) yes
P(2B) C(51B) C(56B) 120.0(7) yes
C(52B) C(51B) C(56B) 118.8(8) yes
C(51A) C(52A) C(53A) 120.2(6) yes
C(51B) C(52B) C(53B) 120.4(8) yes
C(52A) C(53A) C(54A) 123.7(8) yes
C(52B) C(53B) C(54B) 121.2(10) yes
C(53A) C(54A) C(55A) 117.8(8) yes
C(53B) C(54B) C(55B) 121.3(10) yes
C(54A) C(55A) C(56A) 119.4(7) yes
C(54B) C(55B) C(56B) 118.3(8) yes
C(51A) C(56A) C(55A) 121.2(8) yes
C(51B) C(56B) C(55B) 119.9(8) yes

loop_
_geom_bond_atom_site_label_1
_geom_bond_atom_site_label_2
_geom_bond_distance
_geom_bond_publ_flag
Rh(1A) P(1A) 2.296(2) yes
Rh(1A) N(1A) 2.016(5) yes
Rh(1A) C(1A) 2.028(7) yes
Rh(1A) C(01A) 1.827(7) yes
Rh(1B) P(1B) 2.287(2) yes
Rh(1B) N(1B) 2.028(5) yes
Rh(1B) C(1B) 2.020(6) yes
Rh(1B) C(01B) 1.807(7) yes
Rh(2A) P(2A) 2.234(2) yes
Rh(2A) N(2A) 2.061(4) yes
Rh(2A) C(1A) 2.395(7) yes
Rh(2A) C(2A) 2.314(7) yes
Rh(2A) C(02A) 1.815(7) yes
Rh(2B) P(2B) 2.229(2) yes
Rh(2B) N(2B) 2.078(4) yes
Rh(2B) C(1B) 2.399(8) yes
Rh(2B) C(2B) 2.321(7) yes
Rh(2B) C(02B) 1.833(6) yes
P(1A) C(14A) 1.864(6) yes
P(1A) C(21A) 1.805(8) yes
P(1A) C(31A) 1.834(6) yes
P(1B) C(14B) 1.873(7) yes
P(1B) C(21B) 1.811(7) yes
P(1B) C(31B) 1.866(6) yes
P(2A) C(15A) 1.824(6) yes
P(2A) C(41A) 1.798(9) yes
P(2A) C(51A) 1.825(7) yes
P(2B) C(15B) 1.834(5) yes
P(2B) C(41B) 1.797(7) yes
P(2B) C(51B) 1.817(8) yes
Si(1A) C(2A) 1.862(7) yes
Si(1A) C(3A) 1.868(10) yes
Si(1A) C(4A) 1.878(7) yes
Si(1A) C(5A) 1.86(1) yes
Si(1B) C(2B) 1.865(6) yes
Si(1B) C(3B) 1.88(1) yes
Si(1B) C(4B) 1.890(7) yes
Si(1B) C(5B) 1.842(10) yes
O(01A) C(01A) 1.151(8) yes
O(01B) C(01B) 1.164(9) yes
O(02A) C(02A) 1.145(9) yes
O(02B) C(02B) 1.127(8) yes
N(1A) N(2A) 1.380(8) yes
N(1A) C(11A) 1.350(7) yes
N(1B) N(2B) 1.369(8) yes
N(1B) C(11B) 1.323(6) yes
N(2A) C(13A) 1.355(8) yes
N(2B) C(13B) 1.337(8) yes
C(1A) C(2A) 1.229(10) yes
C(1B) C(2B) 1.215(9) yes
C(11A) C(12A) 1.41(1) yes
C(11A) C(14A) 1.46(1) yes
C(11B) C(12B) 1.43(1) yes
C(11B) C(14B) 1.463(10) yes
C(12A) C(13A) 1.373(9) yes
C(12B) C(13B) 1.360(8) yes
C(13A) C(15A) 1.51(1) yes
C(13B) C(15B) 1.54(1) yes
C(21A) C(22A) 1.37(1) yes
C(21A) C(26A) 1.357(10) yes
C(21B) C(22B) 1.36(1) yes
C(21B) C(26B) 1.330(9) yes
C(22A) C(23A) 1.38(1) yes
C(22B) C(23B) 1.38(1) yes
C(23A) C(24A) 1.34(1) yes
C(23B) C(24B) 1.36(1) yes
C(24A) C(25A) 1.44(1) yes
C(24B) C(25B) 1.33(1) yes
C(25A) C(26A) 1.42(1) yes
C(25B) C(26B) 1.42(1) yes
C(31A) C(32A) 1.41(1) yes
C(31A) C(36A) 1.29(1) yes
C(31B) C(32B) 1.43(1) yes
C(31B) C(36B) 1.31(1) yes
C(32A) C(33A) 1.394(9) yes
C(32B) C(33B) 1.35(1) yes
C(33A) C(34A) 1.36(1) yes
C(33B) C(34B) 1.38(1) yes
C(34A) C(35A) 1.40(1) yes
C(34B) C(35B) 1.40(1) yes
C(35A) C(36A) 1.386(9) yes
C(35B) C(36B) 1.408(10) yes
C(41A) C(42A) 1.39(1) yes
C(41A) C(46A) 1.43(1) yes
C(41B) C(42B) 1.425(9) yes
C(41B) C(46B) 1.424(9) yes
C(42A) C(43A) 1.46(2) yes
C(42B) C(43B) 1.36(1) yes
C(43A) C(44A) 1.41(2) yes
C(43B) C(44B) 1.38(1) yes
C(44A) C(45A) 1.43(2) yes
C(44B) C(45B) 1.39(1) yes
C(45A) C(46A) 1.36(2) yes
C(45B) C(46B) 1.39(1) yes
C(51A) C(52A) 1.34(1) yes
C(51A) C(56A) 1.445(9) yes
C(51B) C(52B) 1.38(1) yes
C(51B) C(56B) 1.42(1) yes
C(52A) C(53A) 1.42(1) yes
C(52B) C(53B) 1.43(1) yes
C(53A) C(54A) 1.31(1) yes
C(53B) C(54B) 1.29(1) yes
C(54A) C(55A) 1.44(1) yes
C(54B) C(55B) 1.44(2) yes
C(55A) C(56A) 1.37(1) yes
C(55B) C(56B) 1.41(1) yes

loop_
_geom_contact_atom_site_label_1
_geom_contact_atom_site_label_2
_geom_contact_distance
_geom_contact_site_symmetry_2
Rh(1A) C(34B) 3.568(7) 2_665
Rh(1B) C(34A) 3.549(8) 2_666
Rh(2B) C(25A) 3.568(8) 2_665
Si(1B) O(2) 3.434(6) 2_665
O(1) C(5A) 2.830(10) 1_554
O(1) C(31B) 3.509(9) 2_665
O(01A) C(12B) 3.358(9) 1_655
O(01A) C(23A) 3.37(1) 2_766
O(01A) C(22A) 3.414(9) 2_766
O(01A) C(12B) 3.451(7) 2_666
O(01A) C(15B) 3.555(7) 1_655
O(01A) C(14B) 3.584(7) 2_666
O(01B) C(23B) 3.35(1) 2_665
O(01B) C(22B) 3.417(10) 2_665
O(01B) C(12A) 3.529(8) 2_665
O(2) C(44B) 2.92(1) 2_666
O(2) C(46B) 3.07(1) 2_666
O(2) C(3B) 3.50(1) 2_665
O(02A) C(54B) 3.372(10) 2_655
O(02A) C(55B) 3.45(1) 2_655
O(02B) C(4B) 3.48(1) 2_655
O(02B) C(45A) 3.57(1) 2_655
N(1A) C(34B) 3.405(9) 2_665
N(1A) C(33B) 3.533(9) 2_665
N(1B) C(34A) 3.393(9) 2_666
N(1B) C(33A) 3.542(9) 2_666
N(2B) C(25A) 3.587(9) 2_665
C(01A) C(14B) 3.438(8) 2_666
C(01B) C(14A) 3.478(8) 2_665
C(5A) C(54A) 3.48(1) 1_556
C(5B) C(44B) 3.55(1) 1_554
C(14A) C(36B) 3.594(8) 2_665
